data_1000003
loop_
_publ_author_name
'G. Vanhoyland'
'M.K. Van Bael'
'J. Mullens'
'L.C. Van Poucke'

_publ_section_title
;
Structure determination of anhydrous acid strontium oxalate by conventional
X-ray powder diffraction
;
_journal_coden_ASTM POWDIF
_journal_issue 4
_journal_name_full 'Powder Diffraction'
_journal_page_first 224
_journal_page_last 226
_journal_paper_doi 10.1154/1.1401199
_journal_volume 16
_journal_year 2001
_chemical_formula_structural Sr(HC2O4)1/2(C2O4)
_chemical_formula_sum 'C3 O6 Sr'
_chemical_formula_weight 878.598
_chemical_name_common 'Anhydrous acid strontium oxalate'
_space_group_crystal_system monoclinic
_space_group_IT_number 14
_space_group_name_Hall '-P 2ybc'
_space_group_name_H-M_alt 'P 1 21/c 1'
_audit_creation_date 2000-11-14
_audit_creation_method 'Created with Diamond v2.0'
_audit_update_record 2000-11-14
_cell_angle_alpha 90.000
_cell_angle_beta 102.104(8)
_cell_angle_gamma 90.000
_cell_formula_units_Z 4
_cell_length_a 7.9661(7)
_cell_length_b 9.205(1)
_cell_length_c 7.3198(8)
_cell_volume 524.8(9)
_cod_depositor_comments
;
 Updating space group information.

 Antanas Vaitkus,
 2018-06-08

 Changing the _atom_site_occupancy data item value from '?' to '1'
 for all fully occupied atom sites.

 Antanas Vaitkus,
 2017-02-09
;
_cod_original_formula_sum 'Sr O6 C3'
_cod_database_code 1000003

loop_
_space_group_symop_id
_space_group_symop_operation_xyz
1 'x, y, z'
2 '-x, y+1/2, -z+1/2'
3 '-x, -y, -z'
4 'x, -y-1/2, z-1/2'

loop_
_atom_site_label
_atom_site_type_symbol
_atom_site_fract_x
_atom_site_fract_y
_atom_site_fract_z
_atom_site_occupancy
_atom_site_symmetry_multiplicity
_atom_site_Wyckoff_symbol
_atom_site_attached_hydrogens
_atom_site_calc_flag
_atom_site_thermal_displace_type
_atom_site_U_iso_or_equiv
Sr1 Sr 0.8273(1) -0.1739(1) 0.9568(2) 1 4 e ? d Biso 0.63(3)
O2 O 0.8337(8) 0.1155(6) 0.979(1) 1 4 e ? d Biso 0.97(9)
O3 O 0.8948(9) -0.0985(7) 0.647(1) 1 4 e ? d Biso 0.97(9)
O4 O 0.5425(9) -0.0308(9) 0.802(1) 1 4 e ? d Biso 0.97(9)
O5 O 0.4039(8) 0.1835(9) 0.7991(9) 1 4 e ? d Biso 0.97(9)
O6 O 1.0481(9) 0.1084(7) 0.6978(9) 1 4 e ? d Biso 0.97(9)
O7 O 0.7052(7) 0.3290(9) 0.8944(9) 1 4 e ? d Biso 0.97(9)
C8 C 0.536(1) 0.103(1) 0.829(2) 1 4 e ? d Biso 1.4(2)
C9 C 0.708(1) 0.189(1) 0.909(2) 1 4 e ? d Biso 1.4(2)
C10 C 0.973(2) -0.002(2) 0.601(2) 1 4 e ? d Biso 1.4(2)

loop_
_atom_type_symbol
_atom_type_oxidation_number
_atom_type_radius_bond
Sr ? 1.200
O ? 1.200
C ? 1.200
